data_7206890
loop_
_publ_author_name
'Tissot, Antoine'
'Bertoni, Roman'
'Collet, Eric'
'Toupet, Loic'
'Boillot, Marie-Laure'

_publ_section_title
;
 The cooperative spin-state transition of an iron(iii) compound
 [FeIII(3-MeO-SalEen)2]PF6: thermal- vs. ultra-fast photo-switching
;
_journal_issue 45
_journal_name_full 'Journal of Materials Chemistry'
_journal_page_first 18347
_journal_paper_doi 10.1039/c1jm14163e
_journal_volume 21
_journal_year 2011
_chemical_formula_sum 'C24 H34 F6 Fe N4 O4 P'
_chemical_formula_weight 643.37
_chemical_name_systematic
;
?
;
_space_group_IT_number 2
_symmetry_cell_setting triclinic
_symmetry_space_group_name_Hall '-P 1'
_symmetry_space_group_name_H-M 'P -1'
_atom_sites_solution_hydrogens geom
_atom_sites_solution_primary direct
_atom_sites_solution_secondary difmap
_audit_creation_method SHELXL-97
_cell_angle_alpha 74.896(6)
_cell_angle_beta 69.384(8)
_cell_angle_gamma 75.921(7)
_cell_formula_units_Z 2
_cell_length_a 10.3140(10)
_cell_length_b 10.8755(8)
_cell_length_c 14.0270(10)
_cell_measurement_temperature 200(2)
_cell_volume 1401.6(2)
_computing_cell_refinement 'CrysAlis RED, Oxford Diffraction Ltd.,Version 1.171.26'
_computing_data_collection 'CrysAlis CCD, Oxford Diffraction Ltd.,Version 1.171.26'
_computing_data_reduction 'CrysAlis RED, Oxford Diffraction Ltd.,Version 1.171.26'
_computing_molecular_graphics 'PLATON_(Spek, 1998)'
_computing_publication_material 'SHELXL-97 (Sheldrick, 1997)'
_computing_structure_refinement 'SHELXL-97 (Sheldrick, 1997)'
_computing_structure_solution 'SIR-97_(Altomare & al., 1998)'
_diffrn_ambient_temperature 200(2)
_diffrn_detector_area_resol_mean 19.64
_diffrn_measured_fraction_theta_full 0.951
_diffrn_measured_fraction_theta_max 0.951
_diffrn_measurement_device_type 'CCD Saphire 3 Xcalibur'
_diffrn_measurement_method 'omega scan'
_diffrn_radiation_monochromator graphite
_diffrn_radiation_source 'fine-focus sealed tube'
_diffrn_radiation_type MoK\a
_diffrn_radiation_wavelength 0.71073
_diffrn_reflns_av_R_equivalents 0.0550
_diffrn_reflns_av_sigmaI/netI 0.1680
_diffrn_reflns_limit_h_max 13
_diffrn_reflns_limit_h_min -13
_diffrn_reflns_limit_k_max 13
_diffrn_reflns_limit_k_min -6
_diffrn_reflns_limit_l_max 17
_diffrn_reflns_limit_l_min -16
_diffrn_reflns_number 9674
_diffrn_reflns_theta_full 27.00
_diffrn_reflns_theta_max 27.00
_diffrn_reflns_theta_min 2.65
_exptl_absorpt_coefficient_mu 0.673
_exptl_absorpt_correction_type none
_exptl_crystal_colour yellow
_exptl_crystal_density_diffrn 1.524
_exptl_crystal_density_method 'not measured'
_exptl_crystal_description Prism
_exptl_crystal_F_000 666
_exptl_crystal_size_max 0.30
_exptl_crystal_size_mid 0.22
_exptl_crystal_size_min 0.12
_refine_diff_density_max 0.357
_refine_diff_density_min -0.363
_refine_diff_density_rms 0.066
_refine_ls_extinction_method none
_refine_ls_goodness_of_fit_ref 0.722
_refine_ls_hydrogen_treatment constr
_refine_ls_matrix_type full
_refine_ls_number_parameters 361
_refine_ls_number_reflns 5823
_refine_ls_number_restraints 0
_refine_ls_restrained_S_all 0.722
_refine_ls_R_factor_all 0.1168
_refine_ls_R_factor_gt 0.0414
_refine_ls_shift/su_max 0.001
_refine_ls_shift/su_mean 0.000
_refine_ls_structure_factor_coef Fsqd
_refine_ls_weighting_details 'calc w=1/[\s^2^(Fo^2^)+(0.0421P)^2^+0.0000P] where P=(Fo^2^+2Fc^2^)/3'
_refine_ls_weighting_scheme calc
_refine_ls_wR_factor_gt 0.0834
_refine_ls_wR_factor_ref 0.0941
_reflns_number_gt 2627
_reflns_number_total 5823
_reflns_threshold_expression >2sigma(I)
_cod_data_source_file c1jm14163e.txt
_cod_data_source_block fe3salpf6_200
_cod_depositor_comments
;
The following automatic conversions were performed:

'_symmetry_cell_setting' value 'Triclinic' changed to 'triclinic'
according to /home/saulius/struct/CIF-dictionaries/cif_core.dic
dictionary named 'cif_core.dic' version 2.4.1 from 2010-06-29.

Automatic conversion script
Id: cif_fix_values 1715 2011-07-08 13:25:40Z adriana 
;
_cod_original_sg_symbol_H-M P-1
_cod_database_code 7206890

loop_
_symmetry_equiv_pos_as_xyz
'x, y, z'
'-x, -y, -z'

loop_
_atom_site_label
_atom_site_type_symbol
_atom_site_fract_x
_atom_site_fract_y
_atom_site_fract_z
_atom_site_U_iso_or_equiv
_atom_site_adp_type
_atom_site_occupancy
_atom_site_symmetry_multiplicity
_atom_site_calc_flag
_atom_site_refinement_flags
P1 P 0.86627(11) -0.17889(9) 0.05535(8) 0.0331(3) Uani 1 1 d .
F1 F 0.9271(2) -0.32825(18) 0.0747(2) 0.0631(7) Uani 1 1 d .
F2 F 0.8055(2) -0.02943(19) 0.0398(2) 0.0651(7) Uani 1 1 d .
F3 F 0.7155(2) -0.20682(18) 0.13315(16) 0.0434(6) Uani 1 1 d .
F4 F 1.0163(2) -0.15059(18) -0.02156(17) 0.0478(6) Uani 1 1 d .
F5 F 0.8235(3) -0.1930(3) -0.03769(18) 0.0739(8) Uani 1 1 d .
F6 F 0.9086(2) -0.1660(2) 0.15027(18) 0.0603(7) Uani 1 1 d .
Fe1 Fe 0.61678(5) 0.23112(4) 0.26395(4) 0.02559(15) Uani 1 1 d .
O1 O 0.4299(2) 0.32462(19) 0.27485(18) 0.0306(6) Uani 1 1 d .
O2 O 0.2169(2) 0.5100(2) 0.2662(2) 0.0401(7) Uani 1 1 d .
N1 N 0.5236(3) 0.0655(2) 0.3341(2) 0.0269(7) Uani 1 1 d .
N2 N 0.8031(3) 0.0790(2) 0.2548(2) 0.0247(7) Uani 1 1 d .
H2 H 0.8281 0.0512 0.1924 0.030 Uiso 1 1 calc R
C1 C 0.3036(4) 0.2948(3) 0.3253(3) 0.0267(8) Uani 1 1 d .
C2 C 0.1855(4) 0.3932(3) 0.3244(3) 0.0306(9) Uani 1 1 d .
C3 C 0.0530(4) 0.3701(4) 0.3810(3) 0.0394(10) Uani 1 1 d .
H3 H -0.0250 0.4382 0.3829 0.047 Uiso 1 1 calc R
C4 C 0.0329(4) 0.2454(4) 0.4364(3) 0.0412(10) Uani 1 1 d .
H4 H -0.0595 0.2295 0.4757 0.049 Uiso 1 1 calc R
C5 C 0.1426(4) 0.1474(3) 0.4349(3) 0.0342(9) Uani 1 1 d .
H5 H 0.1265 0.0630 0.4715 0.041 Uiso 1 1 calc R
C6 C 0.2818(4) 0.1699(3) 0.3788(3) 0.0253(8) Uani 1 1 d .
C7 C 0.3926(4) 0.0623(3) 0.3791(3) 0.0275(8) Uani 1 1 d .
H7 H 0.3669 -0.0193 0.4161 0.033 Uiso 1 1 calc R
C8 C 0.6230(4) -0.0563(3) 0.3391(3) 0.0325(9) Uani 1 1 d .
H8A H 0.6405 -0.0945 0.2779 0.039 Uiso 1 1 calc R
H8B H 0.5836 -0.1187 0.4024 0.039 Uiso 1 1 calc R
C9 C 0.7571(4) -0.0290(3) 0.3408(3) 0.0304(8) Uani 1 1 d .
H9A H 0.7428 -0.0059 0.4080 0.036 Uiso 1 1 calc R
H9B H 0.8303 -0.1070 0.3332 0.036 Uiso 1 1 calc R
C10 C 0.9269(4) 0.1225(3) 0.2597(3) 0.0347(9) Uani 1 1 d .
H10A H 0.8996 0.1546 0.3251 0.042 Uiso 1 1 calc R
H10B H 0.9511 0.1959 0.2015 0.042 Uiso 1 1 calc R
C11 C 1.0568(4) 0.0192(4) 0.2546(3) 0.0441(10) Uani 1 1 d .
H11A H 1.1325 0.0556 0.2585 0.066 Uiso 1 1 calc R
H11B H 1.0868 -0.0114 0.1891 0.066 Uiso 1 1 calc R
H11C H 1.0350 -0.0531 0.3129 0.066 Uiso 1 1 calc R
C12 C 0.1001(4) 0.6121(3) 0.2616(4) 0.0602(13) Uani 1 1 d .
H12A H 0.1346 0.6909 0.2176 0.090 Uiso 1 1 calc R
H12B H 0.0468 0.6279 0.3317 0.090 Uiso 1 1 calc R
H12C H 0.0391 0.5872 0.2323 0.090 Uiso 1 1 calc R
O21 O 0.6359(2) 0.25721(18) 0.38854(17) 0.0271(6) Uani 1 1 d .
O22 O 0.6250(3) 0.2432(2) 0.58271(17) 0.0324(6) Uani 1 1 d .
N21 N 0.7081(3) 0.3938(2) 0.1848(2) 0.0259(7) Uani 1 1 d .
N22 N 0.6396(3) 0.2306(2) 0.0991(2) 0.0283(7) Uani 1 1 d .
H22 H 0.7274 0.1843 0.0701 0.034 Uiso 1 1 calc R
C21 C 0.6608(3) 0.3596(3) 0.4114(3) 0.0258(8) Uani 1 1 d .
C22 C 0.6514(3) 0.3572(3) 0.5149(3) 0.0239(8) Uani 1 1 d .
C23 C 0.6687(3) 0.4640(3) 0.5414(3) 0.0304(9) Uani 1 1 d .
H23 H 0.6594 0.4623 0.6115 0.036 Uiso 1 1 calc R
C24 C 0.6998(4) 0.5749(3) 0.4664(3) 0.0334(9) Uani 1 1 d .
H24 H 0.7106 0.6483 0.4859 0.040 Uiso 1 1 calc R
C25 C 0.7144(3) 0.5780(3) 0.3665(3) 0.0297(9) Uani 1 1 d .
H25 H 0.7371 0.6532 0.3158 0.036 Uiso 1 1 calc R
C26 C 0.6964(3) 0.4706(3) 0.3365(3) 0.0253(8) Uani 1 1 d .
C27 C 0.7191(3) 0.4792(3) 0.2289(3) 0.0281(8) Uani 1 1 d .
H27 H 0.7455 0.5573 0.1843 0.034 Uiso 1 1 calc R
C28 C 0.7406(4) 0.4219(3) 0.0717(3) 0.0346(9) Uani 1 1 d .
H28A H 0.8378 0.3809 0.0390 0.041 Uiso 1 1 calc R
H28B H 0.7322 0.5163 0.0452 0.041 Uiso 1 1 calc R
C29 C 0.6371(4) 0.3683(3) 0.0465(3) 0.0355(9) Uani 1 1 d .
H29A H 0.5415 0.4179 0.0707 0.043 Uiso 1 1 calc R
H29B H 0.6630 0.3754 -0.0295 0.043 Uiso 1 1 calc R
C30 C 0.5304(4) 0.1737(4) 0.0858(3) 0.0387(10) Uani 1 1 d .
H30A H 0.4367 0.2218 0.1178 0.046 Uiso 1 1 calc R
H30B H 0.5344 0.0831 0.1242 0.046 Uiso 1 1 calc R
C31 C 0.5449(5) 0.1752(4) -0.0255(3) 0.0539(12) Uani 1 1 d .
H31A H 0.4691 0.1370 -0.0273 0.081 Uiso 1 1 calc R
H31B H 0.6358 0.1250 -0.0573 0.081 Uiso 1 1 calc R
H31C H 0.5391 0.2645 -0.0641 0.081 Uiso 1 1 calc R
C32 C 0.6160(4) 0.2366(3) 0.6868(3) 0.0416(10) Uani 1 1 d .
H32A H 0.5975 0.1511 0.7275 0.062 Uiso 1 1 calc R
H32B H 0.5393 0.3030 0.7158 0.062 Uiso 1 1 calc R
H32C H 0.7048 0.2512 0.6891 0.062 Uiso 1 1 calc R

loop_
_atom_site_aniso_label
_atom_site_aniso_U_11
_atom_site_aniso_U_22
_atom_site_aniso_U_33
_atom_site_aniso_U_23
_atom_site_aniso_U_13
_atom_site_aniso_U_12
P1 0.0346(6) 0.0263(5) 0.0358(7) -0.0070(5) -0.0050(5) -0.0081(5)
F1 0.0471(14) 0.0265(11) 0.089(2) -0.0127(12) 0.0098(14) -0.0037(11)
F2 0.0494(15) 0.0275(12) 0.105(2) 0.0004(12) -0.0210(15) -0.0001(11)
F3 0.0325(12) 0.0405(12) 0.0464(14) -0.0076(10) 0.0019(11) -0.0086(10)
F4 0.0391(13) 0.0451(13) 0.0522(16) -0.0071(11) 0.0031(12) -0.0227(11)
F5 0.0668(18) 0.133(2) 0.0383(16) -0.0226(15) -0.0057(13) -0.0555(17)
F6 0.0475(15) 0.0885(18) 0.0508(17) -0.0257(14) -0.0161(13) -0.0072(14)
Fe1 0.0264(3) 0.0198(3) 0.0299(3) -0.0060(2) -0.0077(3) -0.0029(2)
O1 0.0283(14) 0.0236(12) 0.0358(16) -0.0065(11) -0.0064(13) -0.0013(11)
O2 0.0340(15) 0.0320(14) 0.0535(18) -0.0077(13) -0.0199(14) 0.0053(12)
N1 0.0280(18) 0.0207(15) 0.0296(19) -0.0076(13) -0.0053(15) -0.0022(13)
N2 0.0241(16) 0.0278(15) 0.0228(17) -0.0068(13) -0.0057(14) -0.0057(13)
C1 0.029(2) 0.0283(19) 0.025(2) -0.0119(16) -0.0086(18) -0.0005(17)
C2 0.030(2) 0.029(2) 0.035(2) -0.0080(18) -0.0146(19) 0.0010(18)
C3 0.028(2) 0.047(2) 0.044(3) -0.018(2) -0.014(2) 0.006(2)
C4 0.029(2) 0.056(3) 0.039(3) -0.009(2) -0.009(2) -0.009(2)
C5 0.032(2) 0.037(2) 0.035(2) -0.0061(18) -0.012(2) -0.0072(19)
C6 0.025(2) 0.0310(19) 0.019(2) -0.0081(16) -0.0048(17) -0.0033(16)
C7 0.033(2) 0.0223(18) 0.026(2) -0.0050(16) -0.0040(18) -0.0105(17)
C8 0.028(2) 0.0220(18) 0.042(2) -0.0071(17) -0.0040(19) -0.0044(16)
C9 0.029(2) 0.0284(18) 0.027(2) -0.0015(16) -0.0074(17) 0.0017(16)
C10 0.030(2) 0.038(2) 0.039(2) -0.0121(18) -0.0110(19) -0.0043(18)
C11 0.031(2) 0.053(2) 0.046(3) -0.010(2) -0.015(2) 0.002(2)
C12 0.046(3) 0.035(2) 0.092(4) -0.003(2) -0.030(3) 0.011(2)
O21 0.0302(14) 0.0211(12) 0.0295(15) -0.0068(11) -0.0041(12) -0.0089(11)
O22 0.0484(16) 0.0268(13) 0.0220(15) -0.0010(11) -0.0092(13) -0.0130(12)
N21 0.0239(16) 0.0231(15) 0.0263(18) -0.0043(13) -0.0037(14) -0.0025(13)
N22 0.0250(16) 0.0270(15) 0.0336(19) -0.0090(14) -0.0094(14) -0.0017(13)
C21 0.0218(19) 0.0186(17) 0.034(2) -0.0089(16) -0.0041(17) -0.0004(15)
C22 0.0195(19) 0.0217(18) 0.028(2) -0.0067(16) -0.0044(17) -0.0023(15)
C23 0.025(2) 0.033(2) 0.034(2) -0.0126(18) -0.0078(18) -0.0025(17)
C24 0.033(2) 0.026(2) 0.047(3) -0.0153(19) -0.012(2) -0.0061(17)
C25 0.025(2) 0.0208(18) 0.042(3) -0.0079(17) -0.0074(19) -0.0033(16)
C26 0.0199(18) 0.0198(17) 0.035(2) -0.0075(16) -0.0075(17) -0.0016(15)
C27 0.028(2) 0.0192(17) 0.033(2) -0.0015(16) -0.0067(18) -0.0039(16)
C28 0.044(2) 0.0238(18) 0.026(2) -0.0001(16) -0.0035(19) -0.0043(17)
C29 0.042(2) 0.032(2) 0.031(2) -0.0056(18) -0.016(2) 0.0017(19)
C30 0.035(2) 0.046(2) 0.043(3) -0.014(2) -0.016(2) -0.0102(19)
C31 0.063(3) 0.059(3) 0.055(3) -0.014(2) -0.036(3) -0.008(2)
C32 0.051(3) 0.041(2) 0.037(3) -0.0073(18) -0.015(2) -0.012(2)

loop_
_atom_type_symbol
_atom_type_description
_atom_type_scat_dispersion_real
_atom_type_scat_dispersion_imag
_atom_type_scat_source
C C 0.0033 0.0016 'International Tables Vol C Tables 4.2.6.8 and 6.1.1.4'
H H 0.0000 0.0000 'International Tables Vol C Tables 4.2.6.8 and 6.1.1.4'
N N 0.0061 0.0033 'International Tables Vol C Tables 4.2.6.8 and 6.1.1.4'
O O 0.0106 0.0060 'International Tables Vol C Tables 4.2.6.8 and 6.1.1.4'
F F 0.0171 0.0103 'International Tables Vol C Tables 4.2.6.8 and 6.1.1.4'
P P 0.1023 0.0942 'International Tables Vol C Tables 4.2.6.8 and 6.1.1.4'
Fe Fe 0.3463 0.8444 'International Tables Vol C Tables 4.2.6.8 and 6.1.1.4'

loop_
_geom_angle_atom_site_label_1
_geom_angle_atom_site_label_2
_geom_angle_atom_site_label_3
_geom_angle
F5 P1 F2 91.41(15)
F5 P1 F1 90.44(15)
F2 P1 F1 178.07(15)
F5 P1 F6 179.32(15)
F2 P1 F6 89.04(13)
F1 P1 F6 89.11(14)
F5 P1 F4 90.41(13)
F2 P1 F4 90.56(12)
F1 P1 F4 89.96(12)
F6 P1 F4 90.10(13)
F5 P1 F3 89.93(13)
F2 P1 F3 89.27(12)
F1 P1 F3 90.21(11)
F6 P1 F3 89.56(13)
F4 P1 F3 179.63(13)
O1 Fe1 O21 99.50(9)
O1 Fe1 N21 92.90(10)
O21 Fe1 N21 88.20(10)
O1 Fe1 N1 86.48(10)
O21 Fe1 N1 95.76(10)
N21 Fe1 N1 176.04(12)
O1 Fe1 N2 164.10(9)
O21 Fe1 N2 87.97(9)
N21 Fe1 N2 101.40(10)
N1 Fe1 N2 78.77(10)
O1 Fe1 N22 87.11(10)
O21 Fe1 N22 165.17(9)
N21 Fe1 N22 78.16(10)
N1 Fe1 N22 97.90(10)
N2 Fe1 N22 89.05(10)
C1 O1 Fe1 133.5(2)
C2 O2 C12 116.4(3)
C7 N1 C8 118.3(3)
C7 N1 Fe1 126.6(2)
C8 N1 Fe1 114.8(2)
C9 N2 C10 112.4(3)
C9 N2 Fe1 105.59(19)
C10 N2 Fe1 113.53(18)
C9 N2 H2 108.4
C10 N2 H2 108.4
Fe1 N2 H2 108.4
O1 C1 C6 122.7(3)
O1 C1 C2 118.5(3)
C6 C1 C2 118.8(3)
O2 C2 C3 124.5(3)
O2 C2 C1 114.5(3)
C3 C2 C1 121.0(3)
C2 C3 C4 119.5(3)
C2 C3 H3 120.2
C4 C3 H3 120.2
C5 C4 C3 121.1(4)
C5 C4 H4 119.4
C3 C4 H4 119.4
C4 C5 C6 120.3(3)
C4 C5 H5 119.9
C6 C5 H5 119.9
C1 C6 C7 123.4(3)
C1 C6 C5 119.1(3)
C7 C6 C5 117.5(3)
N1 C7 C6 125.8(3)
N1 C7 H7 117.1
C6 C7 H7 117.1
N1 C8 C9 108.4(3)
N1 C8 H8A 110.0
C9 C8 H8A 110.0
N1 C8 H8B 110.0
C9 C8 H8B 110.0
H8A C8 H8B 108.4
N2 C9 C8 109.5(3)
N2 C9 H9A 109.8
C8 C9 H9A 109.8
N2 C9 H9B 109.8
C8 C9 H9B 109.8
H9A C9 H9B 108.2
N2 C10 C11 114.8(3)
N2 C10 H10A 108.6
C11 C10 H10A 108.6
N2 C10 H10B 108.6
C11 C10 H10B 108.6
H10A C10 H10B 107.5
C10 C11 H11A 109.5
C10 C11 H11B 109.5
H11A C11 H11B 109.5
C10 C11 H11C 109.5
H11A C11 H11C 109.5
H11B C11 H11C 109.5
O2 C12 H12A 109.5
O2 C12 H12B 109.5
H12A C12 H12B 109.5
O2 C12 H12C 109.5
H12A C12 H12C 109.5
H12B C12 H12C 109.5
C21 O21 Fe1 131.6(2)
C22 O22 C32 116.8(2)
C27 N21 C28 118.6(3)
C27 N21 Fe1 124.3(2)
C28 N21 Fe1 116.4(2)
C29 N22 C30 111.9(3)
C29 N22 Fe1 104.55(19)
C30 N22 Fe1 114.9(2)
C29 N22 H22 108.4
C30 N22 H22 108.4
Fe1 N22 H22 108.4
O21 C21 C26 122.7(3)
O21 C21 C22 119.2(3)
C26 C21 C22 118.1(3)
O22 C22 C23 124.6(3)
O22 C22 C21 115.1(3)
C23 C22 C21 120.3(3)
C22 C23 C24 120.8(3)
C22 C23 H23 119.6
C24 C23 H23 119.6
C25 C24 C23 120.1(3)
C25 C24 H24 119.9
C23 C24 H24 119.9
C24 C25 C26 120.7(3)
C24 C25 H25 119.6
C26 C25 H25 119.6
C21 C26 C25 119.9(3)
C21 C26 C27 122.6(3)
C25 C26 C27 117.4(3)
N21 C27 C26 127.8(3)
N21 C27 H27 116.1
C26 C27 H27 116.1
N21 C28 C29 107.6(3)
N21 C28 H28A 110.2
C29 C28 H28A 110.2
N21 C28 H28B 110.2
C29 C28 H28B 110.2
H28A C28 H28B 108.5
N22 C29 C28 108.6(3)
N22 C29 H29A 110.0
C28 C29 H29A 110.0
N22 C29 H29B 110.0
C28 C29 H29B 110.0
H29A C29 H29B 108.4
N22 C30 C31 114.8(3)
N22 C30 H30A 108.6
C31 C30 H30A 108.6
N22 C30 H30B 108.6
C31 C30 H30B 108.6
H30A C30 H30B 107.6
C30 C31 H31A 109.5
C30 C31 H31B 109.5
H31A C31 H31B 109.5
C30 C31 H31C 109.5
H31A C31 H31C 109.5
H31B C31 H31C 109.5
O22 C32 H32A 109.5
O22 C32 H32B 109.5
H32A C32 H32B 109.5
O22 C32 H32C 109.5
H32A C32 H32C 109.5
H32B C32 H32C 109.5

loop_
_geom_bond_atom_site_label_1
_geom_bond_atom_site_label_2
_geom_bond_distance
P1 F5 1.570(2)
P1 F2 1.581(2)
P1 F1 1.581(2)
P1 F6 1.587(2)
P1 F4 1.593(2)
P1 F3 1.601(2)
Fe1 O1 1.921(2)
Fe1 O21 1.924(2)
Fe1 N21 2.074(3)
Fe1 N1 2.095(3)
Fe1 N2 2.200(2)
Fe1 N22 2.242(3)
O1 C1 1.319(4)
O2 C2 1.364(4)
O2 C12 1.433(4)
N1 C7 1.280(4)
N1 C8 1.467(4)
N2 C9 1.479(4)
N2 C10 1.493(4)
N2 H2 0.9300
C1 C6 1.399(5)
C1 C2 1.413(4)
C2 C3 1.363(5)
C3 C4 1.400(5)
C3 H3 0.9500
C4 C5 1.351(5)
C4 H4 0.9500
C5 C6 1.420(5)
C5 H5 0.9500
C6 C7 1.423(4)
C7 H7 0.9500
C8 C9 1.493(5)
C8 H8A 0.9900
C8 H8B 0.9900
C9 H9A 0.9900
C9 H9B 0.9900
C10 C11 1.518(4)
C10 H10A 0.9900
C10 H10B 0.9900
C11 H11A 0.9800
C11 H11B 0.9800
C11 H11C 0.9800
C12 H12A 0.9800
C12 H12B 0.9800
C12 H12C 0.9800
O21 C21 1.338(4)
O22 C22 1.373(4)
O22 C32 1.413(4)
N21 C27 1.286(4)
N21 C28 1.465(4)
N22 C29 1.485(4)
N22 C30 1.495(4)
N22 H22 0.9300
C21 C26 1.407(5)
C21 C22 1.414(5)
C22 C23 1.375(4)
C23 C24 1.398(5)
C23 H23 0.9500
C24 C25 1.347(5)
C24 H24 0.9500
C25 C26 1.412(4)
C25 H25 0.9500
C26 C27 1.424(5)
C27 H27 0.9500
C28 C29 1.510(5)
C28 H28A 0.9900
C28 H28B 0.9900
C29 H29A 0.9900
C29 H29B 0.9900
C30 C31 1.511(5)
C30 H30A 0.9900
C30 H30B 0.9900
C31 H31A 0.9800
C31 H31B 0.9800
C31 H31C 0.9800
C32 H32A 0.9800
C32 H32B 0.9800
C32 H32C 0.9800

loop_
_geom_torsion_atom_site_label_1
_geom_torsion_atom_site_label_2
_geom_torsion_atom_site_label_3
_geom_torsion_atom_site_label_4
_geom_torsion
O21 Fe1 O1 C1 -83.0(3)
N21 Fe1 O1 C1 -171.7(3)
N1 Fe1 O1 C1 12.3(3)
N2 Fe1 O1 C1 34.1(5)
N22 Fe1 O1 C1 110.4(3)
O1 Fe1 N1 C7 -12.7(3)
O21 Fe1 N1 C7 86.5(3)
N21 Fe1 N1 C7 -93.8(16)
N2 Fe1 N1 C7 173.2(3)
N22 Fe1 N1 C7 -99.3(3)
O1 Fe1 N1 C8 173.3(2)
O21 Fe1 N1 C8 -87.5(2)
N21 Fe1 N1 C8 92.2(16)
N2 Fe1 N1 C8 -0.7(2)
N22 Fe1 N1 C8 86.7(2)
O1 Fe1 N2 C9 -48.0(5)
O21 Fe1 N2 C9 70.6(2)
N21 Fe1 N2 C9 158.3(2)
N1 Fe1 N2 C9 -25.7(2)
N22 Fe1 N2 C9 -123.9(2)
O1 Fe1 N2 C10 -171.5(3)
O21 Fe1 N2 C10 -52.9(2)
N21 Fe1 N2 C10 34.8(2)
N1 Fe1 N2 C10 -149.2(2)
N22 Fe1 N2 C10 112.5(2)
Fe1 O1 C1 C6 -6.9(5)
Fe1 O1 C1 C2 173.6(2)
C12 O2 C2 C3 -3.2(5)
C12 O2 C2 C1 178.9(3)
O1 C1 C2 O2 2.5(5)
C6 C1 C2 O2 -177.0(3)
O1 C1 C2 C3 -175.4(3)
C6 C1 C2 C3 5.1(5)
O2 C2 C3 C4 178.8(3)
C1 C2 C3 C4 -3.5(5)
C2 C3 C4 C5 0.1(6)
C3 C4 C5 C6 1.6(6)
O1 C1 C6 C7 -3.6(5)
C2 C1 C6 C7 175.9(3)
O1 C1 C6 C5 177.2(3)
C2 C1 C6 C5 -3.3(5)
C4 C5 C6 C1 0.0(5)
C4 C5 C6 C7 -179.2(3)
C8 N1 C7 C6 -177.5(3)
Fe1 N1 C7 C6 8.7(5)
C1 C6 C7 N1 1.9(6)
C5 C6 C7 N1 -179.0(3)
C7 N1 C8 C9 -147.3(3)
Fe1 N1 C8 C9 27.2(3)
C10 N2 C9 C8 172.8(3)
Fe1 N2 C9 C8 48.6(3)
N1 C8 C9 N2 -50.7(3)
C9 N2 C10 C11 59.7(4)
Fe1 N2 C10 C11 179.5(2)
O1 Fe1 O21 C21 -76.7(3)
N21 Fe1 O21 C21 15.9(3)
N1 Fe1 O21 C21 -164.1(3)
N2 Fe1 O21 C21 117.4(3)
N22 Fe1 O21 C21 38.9(5)
O1 Fe1 N21 C27 82.4(3)
O21 Fe1 N21 C27 -17.0(3)
N1 Fe1 N21 C27 163.2(15)
N2 Fe1 N21 C27 -104.6(3)
N22 Fe1 N21 C27 168.8(3)
O1 Fe1 N21 C28 -87.5(2)
O21 Fe1 N21 C28 173.1(2)
N1 Fe1 N21 C28 -6.6(17)
N2 Fe1 N21 C28 85.5(2)
N22 Fe1 N21 C28 -1.0(2)
O1 Fe1 N22 C29 67.0(2)
O21 Fe1 N22 C29 -50.1(5)
N21 Fe1 N22 C29 -26.6(2)
N1 Fe1 N22 C29 153.0(2)
N2 Fe1 N22 C29 -128.4(2)
O1 Fe1 N22 C30 -56.0(2)
O21 Fe1 N22 C30 -173.1(3)
N21 Fe1 N22 C30 -149.6(2)
N1 Fe1 N22 C30 30.1(2)
N2 Fe1 N22 C30 108.6(2)
Fe1 O21 C21 C26 -8.3(5)
Fe1 O21 C21 C22 171.7(2)
C32 O22 C22 C23 -0.3(5)
C32 O22 C22 C21 179.5(3)
O21 C21 C22 O22 3.9(4)
C26 C21 C22 O22 -176.1(3)
O21 C21 C22 C23 -176.3(3)
C26 C21 C22 C23 3.7(5)
O22 C22 C23 C24 177.9(3)
C21 C22 C23 C24 -1.9(5)
C22 C23 C24 C25 -0.6(5)
C23 C24 C25 C26 1.0(5)
O21 C21 C26 C25 176.8(3)
C22 C21 C26 C25 -3.2(5)
O21 C21 C26 C27 -4.8(5)
C22 C21 C26 C27 175.1(3)
C24 C25 C26 C21 0.9(5)
C24 C25 C26 C27 -177.6(3)
C28 N21 C27 C26 -178.2(3)
Fe1 N21 C27 C26 12.1(5)
C21 C26 C27 N21 1.9(5)
C25 C26 C27 N21 -179.7(3)
C27 N21 C28 C29 -142.1(3)
Fe1 N21 C28 C29 28.4(3)
C30 N22 C29 C28 174.8(3)
Fe1 N22 C29 C28 49.9(3)
N21 C28 C29 N22 -52.5(3)
C29 N22 C30 C31 60.2(4)
Fe1 N22 C30 C31 179.2(2)
